data_8107381
loop_
_publ_author_name
'Al-Wahaibi, Lamya H.'
'Blacque, Olivier'
'Al-Shaalan, Nora H.'
'Tiekink, Edward R. T.'
'El-Emam, Ali A.'

_publ_section_title
;
 Crystal structure of
 2-({[5-(adamantan-2-yl)-2-sulfanylidene-1,3,4-oxadiazolidin-3-yl]methyl}amino)benzonitrile,
 C20H22N4OS
;
_journal_issue 2
_journal_name_full 'Zeitschrift f\"ur Kristallographie - New Crystal Structures'
_journal_page_first 159
_journal_page_last 161
_journal_paper_doi 10.1515/ncrs-2022-0511
_journal_volume 238
_journal_year 2023
_chemical_formula_moiety 'C20 H22 N4 O S'
_chemical_formula_sum 'C20 H22 N4 O S'
_chemical_formula_weight 366.47
_space_group_crystal_system triclinic
_space_group_IT_number 2
_space_group_name_Hall '-P 1'
_space_group_name_H-M_alt 'P -1'
_atom_sites_solution_hydrogens mixed
_atom_sites_solution_primary dual
_cell_angle_alpha 114.083(5)
_cell_angle_beta 104.326(4)
_cell_angle_gamma 90.369(3)
_cell_formula_units_Z 2
_cell_length_a 6.8528(3)
_cell_length_b 11.3498(5)
_cell_length_c 13.3896(9)
_cell_measurement_reflns_used 5077
_cell_measurement_temperature 160(1)
_cell_measurement_theta_max 78.4
_cell_measurement_theta_min 15.7
_cell_volume 914.38(9)
_computing_cell_refinement 'CrysAlisPro [1]'
_computing_data_collection 'CrysAlisPro [1]'
_computing_data_reduction 'CrysAlisPro [1]'
_computing_molecular_graphics 'OLEX2 [4]'
_computing_publication_material 'OLEX2 [4]'
_computing_structure_refinement 'SHELXL [3]'
_computing_structure_solution 'SHELXT [2]'
_diffrn_ambient_environment N~2~
_diffrn_ambient_temperature 160(1)
_diffrn_detector 'CCD plate'
_diffrn_detector_area_resol_mean 5.8140
_diffrn_detector_type 'Pilatus 200K'
_diffrn_measured_fraction_theta_full 1.000
_diffrn_measured_fraction_theta_max 0.997
_diffrn_measurement_details
;
List of Runs (angles in degrees, time in seconds):

  # Type    Start    End  Width  t~exp~   \w     \q     \k     \f   Frames
--------------------------------------------------------------------------
  1  \w    -26.00  28.00   0.50    0.70    --  -51.56  19.00-120.00  108
  2  \w    -35.00 -10.00   0.50    0.70    --  -86.25  30.00  30.00   50
  3  \w    -73.00  21.00   0.50    0.70    --  -51.56  77.00  30.00  188
  4  \w     30.00 124.00   0.50    0.70    --   51.56  77.00  60.00  188
  5  \w    105.00 178.00   0.50    0.70    --  107.75  45.00 150.00  146
  6  \w     99.00 134.00   0.50    0.70    --  107.75  15.00  90.00   70
  7  \w     99.00 159.00   0.50    0.70    --  107.75  30.00  90.00  120
  8  \w    103.00 141.00   0.50    0.70    --  107.75  30.00 -30.00   76
  9  \w     98.00 150.00   0.50    0.70    --  107.75  15.00 -30.00  104
 10  \w     97.00 129.00   0.50    0.70    --  107.75  45.00-120.00   64
 11  \w    147.00 174.00   0.50    0.70    --  107.75  45.00-120.00   54
 12  \w    144.00 178.00   0.50    0.70    --  107.75  30.00-180.00   68
 13  \w    117.00 171.00   0.50    0.70    --  107.75  15.00-150.00  108
 14  \w     99.00 138.00   0.50    0.70    --  107.75  30.00-180.00   78
 15  \w     99.00 137.00   0.50    0.70    --  107.75 111.00-120.00   76
 16  \w     38.00  64.00   0.50    0.70    --  107.75 -61.00  60.00   52
 17  \w     36.00  95.00   0.50    0.70    --  107.75 -94.00   0.00  118
 18  \w     66.00 112.00   0.50    0.70    --  107.75-111.00 -60.00   92
 19  \w     96.00 129.00   0.50    0.70    --  107.75-140.00 -54.44   66
 20  \w     96.00 133.00   0.50    0.70    --  107.75-146.00  28.53   74
 21  \w     79.00 112.00   0.50    0.70    --  107.75-111.00 150.00   66
 22  \w     48.00  73.00   0.50    0.70    --  107.75-146.00  28.53   50
 23  \w     51.00 111.00   0.50    0.70    --  107.75-111.00   0.00  120
 24  \w     85.00 123.00   0.50    0.70    --  107.75-133.00 -89.68   76
 25  \w     59.00 112.00   0.50    0.70    --  107.75-111.00-120.00  106
 26  \w     52.00  78.00   0.50    0.70    --  107.75-133.00 -89.68   52
 27  \w     44.00  91.00   0.50    0.70    --  107.75-140.00 -54.44   94
 28  \w     41.00 112.00   0.50    0.70    --  107.75-111.00  60.00  142
 29  \w     46.00  79.00   0.50    0.70    --  107.75 -94.00 -60.00   66
 30  \w     48.00  78.00   0.50    0.70    --  107.75 -77.00   0.00   60
 31  \w     35.00 101.00   0.50    0.70    --  107.75 -77.00  60.00  132
 32  \w     35.00 101.00   0.50    0.70    --  107.75 -94.00 150.00  132
 33  \w     38.00  72.00   0.50    0.70    --  107.75 -77.00  90.00   68
 34  \w     34.00 108.00   0.50    0.70    --  107.75 -94.00  60.00  148
 35  \w     39.00  68.00   0.50    0.70    --  107.75 -61.00  90.00   58
 36  \w     37.00  63.00   0.50    0.70    --  107.75 -61.00 150.00   52
 37  \w     35.00  97.00   0.50    0.70    --  107.75 -77.00 150.00  124
 38  \w     36.00  63.00   0.50    0.70    --  107.75-111.00 150.00   54
 39  \w     30.00  98.00   0.50    0.70    --   51.56-125.00   0.00  136
 40  \w     42.00  77.00   0.50    0.70    --  107.75 -94.00 -90.00   70
 41  \w     39.00  70.00   0.50    0.70    --  107.75 -61.00 -90.00   62
 42  \w     39.00  65.00   0.50    0.70    --  107.75 -61.00 -30.00   52
 43  \w     31.00  61.00   0.50    0.70    --  107.75-111.00 -60.00   60
 44  \w     41.00  71.00   0.50    0.70    --  107.75 -61.00-180.00   60
 45  \w     50.00  77.00   0.50    0.70    --  107.75 -77.00-180.00   54
 46  \w   -128.00 -42.00   0.50    0.70    --  -51.56 -38.00 150.00  172
 47  \w   -127.00 -82.00   0.50    0.70    --  -51.56 -99.00 -30.00   90
 48  \w   -124.00 -30.00   0.50    0.70    --  -51.56 -77.00 -90.00  188
 49  \w   -126.00 -70.00   0.50    0.70    --  -51.56-125.00 150.00  112
 50  \w   -164.00 -77.00   0.50    0.70    --  -86.25 -30.00  30.00  174
;
_diffrn_measurement_device 'four-circle diffractometer'
_diffrn_measurement_device_type 'XtaLAB Synergy, Dualflex, Pilatus 200K'
_diffrn_measurement_method '\w scans'
_diffrn_orient_matrix_type 'CrysAlisPro convention (1999,Acta A55,543-557)'
_diffrn_orient_matrix_UB_11 0.2019886000
_diffrn_orient_matrix_UB_12 -0.0261885000
_diffrn_orient_matrix_UB_13 0.0644911000
_diffrn_orient_matrix_UB_21 0.0339863000
_diffrn_orient_matrix_UB_22 -0.0945853000
_diffrn_orient_matrix_UB_23 -0.1139314000
_diffrn_orient_matrix_UB_31 0.1126498000
_diffrn_orient_matrix_UB_32 0.1131303000
_diffrn_orient_matrix_UB_33 -0.0069377000
_diffrn_radiation_monochromator mirror
_diffrn_radiation_probe x-ray
_diffrn_radiation_type CuK\a
_diffrn_radiation_wavelength 1.54184
_diffrn_reflns_av_unetI/netI 0.0593
_diffrn_reflns_Laue_measured_fraction_full 1.000
_diffrn_reflns_Laue_measured_fraction_max 0.997
_diffrn_reflns_limit_h_max 8
_diffrn_reflns_limit_h_min -8
_diffrn_reflns_limit_k_max 14
_diffrn_reflns_limit_k_min -14
_diffrn_reflns_limit_l_max 16
_diffrn_reflns_limit_l_min -16
_diffrn_reflns_number 24423
_diffrn_reflns_point_group_measured_fraction_full 1.000
_diffrn_reflns_point_group_measured_fraction_max 0.997
_diffrn_reflns_theta_full 67.684
_diffrn_reflns_theta_max 74.553
_diffrn_reflns_theta_min 3.760
_diffrn_source 'micro-focus sealed X-ray tube'
_diffrn_source_type 'PhotonJet (Cu) X-ray Source'
_exptl_absorpt_coefficient_mu 1.701
_exptl_absorpt_correction_T_max 0.976
_exptl_absorpt_correction_T_min 0.812
_exptl_absorpt_correction_type analytical
_exptl_absorpt_process_details
;
CrysAlisPro [1]
;
_exptl_crystal_colour colourless
_exptl_crystal_density_diffrn 1.331
_exptl_crystal_description plate
_exptl_crystal_F_000 388
_exptl_crystal_size_max 0.19
_exptl_crystal_size_mid 0.10
_exptl_crystal_size_min 0.02
_refine_diff_density_max 1.289
_refine_diff_density_min -0.287
_refine_diff_density_rms 0.079
_refine_ls_extinction_coef .
_refine_ls_extinction_method none
_refine_ls_goodness_of_fit_ref 0.996
_refine_ls_hydrogen_treatment mixed
_refine_ls_matrix_type full
_refine_ls_number_parameters 239
_refine_ls_number_reflns 24423
_refine_ls_number_restraints 1
_refine_ls_restrained_S_all 0.996
_refine_ls_R_factor_all 0.0975
_refine_ls_R_factor_gt 0.0844
_refine_ls_shift/su_max 0.000
_refine_ls_shift/su_mean 0.000
_refine_ls_structure_factor_coef Fsqd
_refine_ls_weighting_details 'w=1/[\s^2^(Fo^2^)+(0.1623P)^2^] where P=(Fo^2^+2Fc^2^)/3'
_refine_ls_weighting_scheme calc
_refine_ls_wR_factor_gt 0.2079
_refine_ls_wR_factor_ref 0.2217
_reflns_Friedel_coverage 0.000
_reflns_Friedel_fraction_full .
_reflns_Friedel_fraction_max .
_reflns_number_gt 19275
_reflns_number_total 24423
_reflns_threshold_expression 'I > 2\s(I)'
_twin_special_details
;
Component 2 rotated by 179.9916\% 
 around [0.00 -0.00 1.00] (reciprocal) or [0.40 0.40 0.82] (direct)
;
_cod_data_source_file suppl_j_ncrs-2022-0511_suppl.cif
_cod_data_source_block emam11_tw
_cod_database_code 8107381
_shelx_space_group_comment
;
The symmetry employed for this shelxl refinement is uniquely defined
by the following loop, which should always be used as a source of
symmetry information in preference to the above space-group names.
They are only intended as comments.
;
_shelx_estimated_absorpt_t_max 0.967
_shelx_estimated_absorpt_t_min 0.738
_olex2_refinement_description
;
1. Fixed Uiso
 At 1.2 times of:
  All C(H) groups, All C(H,H) groups
2. Restrained distances
 N2-H2
 0.87 with sigma of 0.01
3.a Ternary CH refined with riding coordinates:
 C13(H13), C15(H15), C18(H18)
3.b Secondary CH2 refined with riding coordinates:
 C8(H8A,H8B), C12(H12A,H12B), C14(H14A,H14B), C16(H16A,H16B), C17(H17A,H17B),
 C19(H19A,H19B), C20(H20A,H20B)
3.c Aromatic/amide H refined with riding coordinates:
 C3(H3), C4(H4), C5(H5), C6(H6)
;
_olex2_submission_special_instructions 'No special instructions were received'
_oxdiff_exptl_absorpt_empirical_details
;
Empirical correction (ABSPACK) includes:
- Absorption correction using spherical harmonics
- Frame scaling
;
_oxdiff_exptl_absorpt_empirical_full_max 1.311
_oxdiff_exptl_absorpt_empirical_full_min 0.832
_oxdiff_twin_integration_method simultaneous
_oxdiff_twin_items 2

loop_
_space_group_symop_operation_xyz
'x, y, z'
'-x, -y, -z'

loop_
_atom_site_label
_atom_site_type_symbol
_atom_site_fract_x
_atom_site_fract_y
_atom_site_fract_z
_atom_site_U_iso_or_equiv
_atom_site_adp_type
_atom_site_occupancy
_atom_site_site_symmetry_order
_atom_site_calc_flag
_atom_site_refinement_flags_posn
_atom_site_refinement_flags_adp
_atom_site_refinement_flags_occupancy
_atom_site_disorder_assembly
_atom_site_disorder_group
C1 C 0.3603(6) 0.8333(3) 0.6742(3) 0.0283(8) Uani 1 1 d . . . . .
C2 C 0.5068(6) 0.7458(3) 0.6457(3) 0.0278(8) Uani 1 1 d . . . . .
C3 C 0.5088(7) 0.6359(4) 0.6694(4) 0.0350(10) Uani 1 1 d . . . . .
H3 H 0.410156 0.619318 0.702435 0.042 Uiso 1 1 calc R . . . .
C4 C 0.6509(8) 0.5528(4) 0.6455(4) 0.0372(10) Uani 1 1 d . . . . .
H4 H 0.652854 0.479596 0.662962 0.045 Uiso 1 1 calc R . . . .
C5 C 0.7932(7) 0.5761(3) 0.5951(4) 0.0340(9) Uani 1 1 d . . . . .
H5 H 0.892182 0.518273 0.578294 0.041 Uiso 1 1 calc R . . . .
C6 C 0.7923(6) 0.6827(3) 0.5691(3) 0.0292(8) Uani 1 1 d . . . . .
H6 H 0.888634 0.696007 0.533294 0.035 Uiso 1 1 calc R . . . .
C7 C 0.6515(6) 0.7703(3) 0.5950(3) 0.0248(8) Uani 1 1 d . . . . .
C8 C 0.7895(6) 0.9163(3) 0.5261(3) 0.0254(8) Uani 1 1 d . . . . .
H8A H 0.925414 0.896205 0.556915 0.031 Uiso 1 1 calc R . . . .
H8B H 0.798008 1.011363 0.549199 0.031 Uiso 1 1 calc R . . . .
C9 C 0.8366(6) 0.7691(3) 0.3337(3) 0.0233(8) Uani 1 1 d . . . . .
C10 C 0.5462(6) 0.7960(3) 0.2346(3) 0.0243(8) Uani 1 1 d . . . . .
C11 C 0.3895(6) 0.7742(3) 0.1280(3) 0.0235(7) Uani 1 1 d . . . . .
C12 C 0.3016(6) 0.6287(3) 0.0660(3) 0.0263(8) Uani 1 1 d . . . . .
H12A H 0.412221 0.574220 0.050279 0.032 Uiso 1 1 calc R . . . .
H12B H 0.237979 0.604900 0.115127 0.032 Uiso 1 1 calc R . . . .
C13 C 0.1439(6) 0.6038(3) -0.0454(3) 0.0293(8) Uani 1 1 d . . . . .
H13 H 0.088109 0.509684 -0.085046 0.035 Uiso 1 1 calc R . . . .
C14 C 0.2442(7) 0.6392(4) -0.1220(3) 0.0322(9) Uani 1 1 d . . . . .
H14A H 0.355671 0.585673 -0.138316 0.039 Uiso 1 1 calc R . . . .
H14B H 0.143235 0.621426 -0.195166 0.039 Uiso 1 1 calc R . . . .
C15 C 0.3283(7) 0.7839(4) -0.0614(4) 0.0307(9) Uani 1 1 d . . . . .
H15 H 0.392055 0.807313 -0.111492 0.037 Uiso 1 1 calc R . . . .
C16 C 0.4882(6) 0.8091(3) 0.0495(3) 0.0272(8) Uani 1 1 d . . . . .
H16A H 0.546063 0.901778 0.088068 0.033 Uiso 1 1 calc R . . . .
H16B H 0.599666 0.755638 0.033004 0.033 Uiso 1 1 calc R . . . .
C17 C 0.1557(7) 0.8665(4) -0.0363(4) 0.0339(9) Uani 1 1 d . . . . .
H17A H 0.052801 0.850609 -0.108288 0.041 Uiso 1 1 calc R . . . .
H17B H 0.209495 0.959864 0.001956 0.041 Uiso 1 1 calc R . . . .
C18 C 0.0579(6) 0.8306(4) 0.0408(4) 0.0310(9) Uani 1 1 d . . . . .
H18 H -0.054954 0.884468 0.057081 0.037 Uiso 1 1 calc R . . . .
C19 C 0.2158(6) 0.8569(3) 0.1524(3) 0.0267(8) Uani 1 1 d . . . . .
H19A H 0.152323 0.835019 0.202494 0.032 Uiso 1 1 calc R . . . .
H19B H 0.269868 0.950240 0.191907 0.032 Uiso 1 1 calc R . . . .
C20 C -0.0282(6) 0.6860(4) -0.0208(4) 0.0321(9) Uani 1 1 d . . . . .
H20A H -0.094507 0.662140 0.027267 0.038 Uiso 1 1 calc R . . . .
H20B H -0.131178 0.669578 -0.093000 0.038 Uiso 1 1 calc R . . . .
N1 N 0.2453(6) 0.9064(3) 0.6983(3) 0.0366(8) Uani 1 1 d . . . . .
N2 N 0.6479(5) 0.8798(3) 0.5738(3) 0.0275(7) Uani 1 1 d D . . . .
H2 H 0.566(6) 0.934(3) 0.598(4) 0.031(11) Uiso 1 1 d D . . . .
N3 N 0.7322(5) 0.8487(3) 0.4011(3) 0.0233(7) Uani 1 1 d . . . . .
N4 N 0.5488(5) 0.8661(3) 0.3387(3) 0.0242(7) Uani 1 1 d . . . . .
O1 O 0.7161(4) 0.7336(2) 0.2254(2) 0.0262(6) Uani 1 1 d . . . . .
S1 S 1.06010(15) 0.71962(8) 0.36407(9) 0.0295(3) Uani 1 1 d . . . . .

loop_
_atom_site_aniso_label
_atom_site_aniso_U_11
_atom_site_aniso_U_22
_atom_site_aniso_U_33
_atom_site_aniso_U_23
_atom_site_aniso_U_13
_atom_site_aniso_U_12
C1 0.027(2) 0.0345(17) 0.0247(18) 0.0132(15) 0.0085(16) 0.0022(15)
C2 0.031(2) 0.0292(16) 0.0234(19) 0.0102(14) 0.0088(16) 0.0054(14)
C3 0.045(3) 0.0343(18) 0.032(2) 0.0157(16) 0.0175(19) 0.0035(17)
C4 0.055(3) 0.0302(17) 0.036(2) 0.0194(17) 0.019(2) 0.0107(17)
C5 0.042(2) 0.0290(16) 0.035(2) 0.0151(16) 0.0139(19) 0.0125(15)
C6 0.032(2) 0.0290(16) 0.030(2) 0.0144(15) 0.0119(17) 0.0074(14)
C7 0.029(2) 0.0261(15) 0.0194(17) 0.0096(13) 0.0063(15) 0.0037(14)
C8 0.0302(19) 0.0223(14) 0.0254(19) 0.0099(13) 0.0106(16) 0.0055(13)
C9 0.0249(19) 0.0231(14) 0.0267(19) 0.0130(13) 0.0110(15) 0.0066(12)
C10 0.0261(19) 0.0241(14) 0.0284(19) 0.0135(14) 0.0129(15) 0.0072(13)
C11 0.0256(19) 0.0259(15) 0.0233(18) 0.0122(14) 0.0103(15) 0.0084(13)
C12 0.0281(19) 0.0257(15) 0.030(2) 0.0138(15) 0.0125(16) 0.0088(13)
C13 0.031(2) 0.0282(16) 0.029(2) 0.0112(15) 0.0098(17) 0.0032(14)
C14 0.037(2) 0.0369(18) 0.023(2) 0.0113(16) 0.0111(17) 0.0086(16)
C15 0.035(2) 0.0366(18) 0.028(2) 0.0191(16) 0.0133(17) 0.0075(15)
C16 0.028(2) 0.0310(16) 0.029(2) 0.0155(15) 0.0121(16) 0.0056(14)
C17 0.039(2) 0.0356(18) 0.033(2) 0.0213(17) 0.0089(18) 0.0106(16)
C18 0.029(2) 0.0337(17) 0.035(2) 0.0179(16) 0.0114(18) 0.0137(15)
C19 0.028(2) 0.0277(15) 0.0279(19) 0.0129(14) 0.0121(16) 0.0106(14)
C20 0.025(2) 0.0392(19) 0.034(2) 0.0179(17) 0.0077(17) 0.0067(15)
N1 0.032(2) 0.0420(17) 0.037(2) 0.0162(15) 0.0133(17) 0.0078(15)
N2 0.0329(18) 0.0264(14) 0.0309(18) 0.0149(13) 0.0169(15) 0.0125(12)
N3 0.0236(16) 0.0246(12) 0.0250(16) 0.0123(12) 0.0093(13) 0.0079(11)
N4 0.0241(16) 0.0271(13) 0.0271(16) 0.0150(12) 0.0105(13) 0.0089(11)
O1 0.0263(14) 0.0294(11) 0.0257(14) 0.0119(10) 0.0111(11) 0.0118(10)
S1 0.0264(5) 0.0331(5) 0.0341(5) 0.0170(4) 0.0119(4) 0.0128(3)

loop_
_atom_type_symbol
_atom_type_description
_atom_type_scat_dispersion_real
_atom_type_scat_dispersion_imag
_atom_type_scat_source
C C 0.0181 0.0091 'International Tables Vol C Tables 4.2.6.8 and 6.1.1.4'
H H 0.0000 0.0000 'International Tables Vol C Tables 4.2.6.8 and 6.1.1.4'
N N 0.0311 0.0180 'International Tables Vol C Tables 4.2.6.8 and 6.1.1.4'
O O 0.0492 0.0322 'International Tables Vol C Tables 4.2.6.8 and 6.1.1.4'
S S 0.3331 0.5567 'International Tables Vol C Tables 4.2.6.8 and 6.1.1.4'

loop_
_exptl_crystal_face_index_h
_exptl_crystal_face_index_k
_exptl_crystal_face_index_l
_exptl_crystal_face_perp_dist
0 -1 0 0.0364
0 1 0 0.0444
0 0 1 0.0132
0 0 -1 0.0010
-1 -1 1 0.0685
1 1 -1 0.0600
-1 5 -1 0.0472

loop_
_geom_angle_atom_site_label_1
_geom_angle_atom_site_label_2
_geom_angle_atom_site_label_3
_geom_angle
_geom_angle_site_symmetry_1
_geom_angle_site_symmetry_3
N1 C1 C2 178.5(4) . .
C3 C2 C1 119.8(3) . .
C3 C2 C7 120.1(4) . .
C7 C2 C1 120.1(3) . .
C2 C3 H3 119.6 . .
C4 C3 C2 120.7(3) . .
C4 C3 H3 119.6 . .
C3 C4 H4 120.3 . .
C3 C4 C5 119.4(3) . .
C5 C4 H4 120.3 . .
C4 C5 H5 119.5 . .
C6 C5 C4 120.9(4) . .
C6 C5 H5 119.5 . .
C5 C6 H6 119.7 . .
C5 C6 C7 120.6(3) . .
C7 C6 H6 119.7 . .
C6 C7 C2 118.2(3) . .
N2 C7 C2 119.0(3) . .
N2 C7 C6 122.8(3) . .
H8A C8 H8B 107.9 . .
N2 C8 H8A 109.1 . .
N2 C8 H8B 109.1 . .
N2 C8 N3 112.3(3) . .
N3 C8 H8A 109.1 . .
N3 C8 H8B 109.1 . .
N3 C9 O1 104.8(3) . .
N3 C9 S1 131.3(3) . .
O1 C9 S1 124.0(3) . .
N4 C10 C11 129.7(4) . .
N4 C10 O1 112.6(3) . .
O1 C10 C11 117.8(3) . .
C10 C11 C12 109.0(3) . .
C10 C11 C16 109.4(3) . .
C10 C11 C19 111.3(3) . .
C12 C11 C16 108.8(3) . .
C19 C11 C12 108.9(3) . .
C19 C11 C16 109.4(3) . .
C11 C12 H12A 109.7 . .
C11 C12 H12B 109.7 . .
H12A C12 H12B 108.2 . .
C13 C12 C11 109.7(3) . .
C13 C12 H12A 109.7 . .
C13 C12 H12B 109.7 . .
C12 C13 H13 109.3 . .
C12 C13 C14 109.5(3) . .
C14 C13 H13 109.3 . .
C20 C13 C12 109.7(3) . .
C20 C13 H13 109.3 . .
C20 C13 C14 109.7(3) . .
C13 C14 H14A 109.8 . .
C13 C14 H14B 109.8 . .
H14A C14 H14B 108.3 . .
C15 C14 C13 109.2(3) . .
C15 C14 H14A 109.8 . .
C15 C14 H14B 109.8 . .
C14 C15 H15 109.3 . .
C16 C15 C14 109.3(3) . .
C16 C15 H15 109.3 . .
C16 C15 C17 109.9(3) . .
C17 C15 C14 109.7(3) . .
C17 C15 H15 109.3 . .
C11 C16 H16A 109.8 . .
C11 C16 H16B 109.8 . .
C15 C16 C11 109.5(3) . .
C15 C16 H16A 109.8 . .
C15 C16 H16B 109.8 . .
H16A C16 H16B 108.2 . .
C15 C17 H17A 109.8 . .
C15 C17 H17B 109.8 . .
C15 C17 C18 109.3(3) . .
H17A C17 H17B 108.3 . .
C18 C17 H17A 109.8 . .
C18 C17 H17B 109.8 . .
C17 C18 H18 109.3 . .
C17 C18 C20 109.1(3) . .
C19 C18 C17 109.8(3) . .
C19 C18 H18 109.3 . .
C19 C18 C20 110.2(3) . .
C20 C18 H18 109.3 . .
C11 C19 H19A 109.8 . .
C11 C19 H19B 109.8 . .
C18 C19 C11 109.5(3) . .
C18 C19 H19A 109.8 . .
C18 C19 H19B 109.8 . .
H19A C19 H19B 108.2 . .
C13 C20 C18 109.3(3) . .
C13 C20 H20A 109.8 . .
C13 C20 H20B 109.8 . .
C18 C20 H20A 109.8 . .
C18 C20 H20B 109.8 . .
H20A C20 H20B 108.3 . .
C7 N2 C8 123.9(3) . .
C7 N2 H2 118(3) . .
C8 N2 H2 118(3) . .
C9 N3 C8 128.6(3) . .
C9 N3 N4 112.0(3) . .
N4 N3 C8 119.4(3) . .
C10 N4 N3 103.8(3) . .
C9 O1 C10 106.9(3) . .

loop_
_geom_bond_atom_site_label_1
_geom_bond_atom_site_label_2
_geom_bond_distance
_geom_bond_site_symmetry_2
C1 C2 1.426(6) .
C1 N1 1.153(6) .
C2 C3 1.406(5) .
C2 C7 1.416(5) .
C3 H3 0.9500 .
C3 C4 1.363(7) .
C4 H4 0.9500 .
C4 C5 1.395(6) .
C5 H5 0.9500 .
C5 C6 1.388(5) .
C6 H6 0.9500 .
C6 C7 1.391(6) .
C7 N2 1.383(4) .
C8 H8A 0.9900 .
C8 H8B 0.9900 .
C8 N2 1.428(5) .
C8 N3 1.472(5) .
C9 N3 1.343(5) .
C9 O1 1.368(5) .
C9 S1 1.648(4) .
C10 C11 1.484(5) .
C10 N4 1.288(5) .
C10 O1 1.373(5) .
C11 C12 1.550(5) .
C11 C16 1.552(4) .
C11 C19 1.536(5) .
C12 H12A 0.9900 .
C12 H12B 0.9900 .
C12 C13 1.526(6) .
C13 H13 1.0000 .
C13 C14 1.539(5) .
C13 C20 1.525(6) .
C14 H14A 0.9900 .
C14 H14B 0.9900 .
C14 C15 1.535(5) .
C15 H15 1.0000 .
C15 C16 1.527(6) .
C15 C17 1.531(6) .
C16 H16A 0.9900 .
C16 H16B 0.9900 .
C17 H17A 0.9900 .
C17 H17B 0.9900 .
C17 C18 1.537(5) .
C18 H18 1.0000 .
C18 C19 1.525(6) .
C18 C20 1.537(5) .
C19 H19A 0.9900 .
C19 H19B 0.9900 .
C20 H20A 0.9900 .
C20 H20B 0.9900 .
N2 H2 0.85(2) .
N3 N4 1.390(4) .

loop_
_geom_hbond_atom_site_label_D
_geom_hbond_atom_site_label_H
_geom_hbond_atom_site_label_A
_geom_hbond_distance_DH
_geom_hbond_distance_HA
_geom_hbond_distance_DA
_geom_hbond_angle_DHA
_geom_hbond_site_symmetry_A
_geom_hbond_publ_flag
N2 H2 N4 0.85(2) 2.30(3) 3.095(4) 156(4) 2_676 yes

loop_
_twin_individual_id
_twin_individual_mass_fraction_refined
_oxdiff_twin_reflns_isolated
_oxdiff_twin_reflns_overlapped
_twin_individual_twin_lattice_type
_twin_individual_twin_matrix_11
_twin_individual_twin_matrix_12
_twin_individual_twin_matrix_13
_twin_individual_twin_matrix_21
_twin_individual_twin_matrix_22
_twin_individual_twin_matrix_23
_twin_individual_twin_matrix_31
_twin_individual_twin_matrix_32
_twin_individual_twin_matrix_33
1 0.5735 8782 6799 ref 1.0000 0.0000 0.0000 0.0000 1.0000 0.0000 0.0000 0.0000 1.0000
2 0.4265 8855 6799 nmt -1.0002 0.0003 0.0002 0.0000 -0.9998 -0.0006 0.9779 0.9660 1.0004
